data_9004232
loop_
_publ_author_name
'Hassan, I.'
'Grundy, H. D.'

_publ_section_title
;
 The crystal structure of hauyne at 293 and 153 K
 Sample: at T = 293 K
;
_journal_name_full 'The Canadian Mineralogist'
_journal_page_first 123
_journal_page_last 130
_journal_volume 29
_journal_year 1991
_chemical_compound_source 'Valle Biacheela, Sacrafano, Italy'
_chemical_formula_sum 'Al3 Ca1.2 K0.8 Na2.16 O15 S0.76 Si3'
_chemical_name_mineral Hauyne
_space_group_IT_number 218
_symmetry_space_group_name_Hall 'P -4n 2 3'
_symmetry_space_group_name_H-M 'P -4 3 n'
_cell_angle_alpha 90
_cell_angle_beta 90
_cell_angle_gamma 90
_cell_formula_units_Z 2
_cell_length_a 9.1164
_cell_length_b 9.1164
_cell_length_c 9.1164
_cell_volume 757.653
_database_code_amcsd 0005257
_diffrn_ambient_temperature 293
_exptl_crystal_density_diffrn 2.449
_cod_depositor_comments
;
 Fixing _atom_site_label values from 'Ol' to 'O1'.

 Antanas Vaitkus
 2013-04-02
;
_cod_original_formula_sum 'Al3 Si3 O15 K.8 Ca1.2 Na2.16 S.76'
_cod_database_code 9004232

loop_
_space_group_symop_operation_xyz
x,y,z
-z,x,-y
-y,z,-x
-x,y,-z
1/2+x,1/2-z,1/2-y
1/2+z,1/2-y,1/2-x
1/2+y,1/2-x,1/2-z
1/2+x,1/2+z,1/2+y
1/2+z,1/2+y,1/2+x
1/2+y,1/2+x,1/2+z
-z,-x,y
-y,-z,x
-x,-y,z
z,-x,-y
y,-z,-x
x,-y,-z
1/2-x,1/2+z,1/2-y
1/2-z,1/2+y,1/2-x
1/2-y,1/2+x,1/2-z
1/2-x,1/2-z,1/2+y
1/2-z,1/2-y,1/2+x
1/2-y,1/2-x,1/2+z
z,x,y
y,z,x

loop_
_atom_site_aniso_label
_atom_site_aniso_U_11
_atom_site_aniso_U_22
_atom_site_aniso_U_33
_atom_site_aniso_U_12
_atom_site_aniso_U_13
_atom_site_aniso_U_23
Al 0.00800 0.00900 0.00900 0.00000 0.00000 0.00000
Si 0.00900 0.01000 0.01000 0.00000 0.00000 0.00000
O1 0.01500 0.02300 0.03000 0.01200 0.00100 0.00200
S 0.05000 0.05000 0.05000 -0.01000 -0.01000 -0.01000

loop_
_atom_site_label
_atom_site_fract_x
_atom_site_fract_y
_atom_site_fract_z
_atom_site_occupancy
_atom_site_U_iso_or_equiv
_atom_site_type_symbol
_atom_site_attached_hydrogens
Al 0.25000 0.00000 0.50000 1.00000 0.00900 Al 0
Si 0.25000 0.50000 0.00000 1.00000 0.00900 Si 0
O1 0.14430 0.15590 0.46810 1.00000 0.02300 O 0
KC1 0.66360 0.66360 0.66360 0.20000 0.01900 K 0
CaC2 0.70080 0.70080 0.70080 0.30000 0.03200 Ca 0
NaC3 0.73740 0.73740 0.73740 0.54000 0.01700 Na 0
S 0.46570 0.46570 0.46570 0.19000 0.05000 S 0
O2 0.59720 0.59720 0.59720 0.75000 0.16300 O 0

loop_
_cod_changelog_entry_id
_cod_changelog_entry_author
_cod_changelog_entry_date
_cod_changelog_entry_text
1
;cod-tools version 3.8.0
Id: cif_guess_AMCSD_atom_types 9581 2023-05-17 12:35:41Z saulius
;
2023-05-23T09:14:13+03:00
;Derived atom types and hydrogen counts
from atom names that follow the AMCSD naming convention
(Wat == water, O-H == hydroxyl).
;

loop_
_cod_related_entry_id
_cod_related_entry_database
_cod_related_entry_code
1 AMCSD 0005257
